data_2012620
loop_
_publ_author_name
'Hoch, Constantin'
'Wendorff, Marco'
'R\"ohr, Caroline'

_publ_section_title
;
 Tetrapotassium nonastannide, K~4~Sn~9~
;
_journal_issue 4
_journal_name_full 'Acta Crystallographica Section C'
_journal_page_first i45
_journal_page_last i46
_journal_paper_doi 10.1107/S0108270102002032
_journal_volume 58
_journal_year 2002
_chemical_formula_iupac 'K4 Sn9'
_chemical_formula_moiety 'K4 Sn9'
_chemical_formula_sum 'K4 Sn9'
_chemical_formula_weight 1224.61
_chemical_name_systematic
;
Tetrapotassium nonastannide
;
_space_group_IT_number 14
_symmetry_cell_setting monoclinic
_symmetry_space_group_name_Hall '-P 2ybc'
_symmetry_space_group_name_H-M 'P 1 21/c 1'
_atom_sites_solution_primary direct
_atom_sites_solution_secondary difmap
_audit_creation_method SHELXL-97
_cell_angle_alpha 90.00
_cell_angle_beta 95.261(3)
_cell_angle_gamma 90.00
_cell_formula_units_Z 4
_cell_length_a 14.238(2)
_cell_length_b 8.3554(13)
_cell_length_c 16.487(3)
_cell_measurement_reflns_used 980
_cell_measurement_temperature 293(2)
_cell_measurement_theta_max 28.78
_cell_measurement_theta_min 2.73
_cell_volume 1953.1(5)
_computing_cell_refinement 'SAINT (Bruker, 1999)'
_computing_data_collection 'SMART (Bruker, 1999)'
_computing_data_reduction SAINT
_computing_molecular_graphics
;
ORTEP (Johnson, 1968) and DRAWxtl (Finger & Kroeker, 1999)
;
_computing_publication_material SHELXL97
_computing_structure_refinement 'SHELXL97 (Sheldrick, 1997)'
_computing_structure_solution 'SHELXS97 (Sheldrick, 1997)'
_diffrn_ambient_temperature 293(2)
_diffrn_measured_fraction_theta_full 0.973
_diffrn_measured_fraction_theta_max 0.973
_diffrn_measurement_device_type 'Bruker AXS CCD'
_diffrn_measurement_method \w
_diffrn_radiation_monochromator graphite
_diffrn_radiation_source 'fine-focus sealed tube'
_diffrn_radiation_type MoK\a
_diffrn_radiation_wavelength 0.71070
_diffrn_reflns_av_R_equivalents 0.0323
_diffrn_reflns_av_sigmaI/netI 0.0445
_diffrn_reflns_limit_h_max 18
_diffrn_reflns_limit_h_min -18
_diffrn_reflns_limit_k_max 9
_diffrn_reflns_limit_k_min -11
_diffrn_reflns_limit_l_max 16
_diffrn_reflns_limit_l_min -21
_diffrn_reflns_number 11888
_diffrn_reflns_theta_full 28.00
_diffrn_reflns_theta_max 28.00
_diffrn_reflns_theta_min 1.44
_diffrn_standards_decay_% none
_exptl_absorpt_coefficient_mu 12.122
_exptl_absorpt_correction_T_max 0.695
_exptl_absorpt_correction_T_min 0.432
_exptl_absorpt_correction_type multi-scan
_exptl_absorpt_process_details '(SADABS; Sheldrick, 1996)'
_exptl_crystal_colour 'metallic light silver'
_exptl_crystal_density_diffrn 4.165
_exptl_crystal_density_method 'not measured'
_exptl_crystal_description irregular
_exptl_crystal_F_000 2104
_exptl_crystal_size_max 0.08
_exptl_crystal_size_mid 0.06
_exptl_crystal_size_min 0.03
_refine_diff_density_max 1.218
_refine_diff_density_min -0.849
_refine_ls_extinction_method none
_refine_ls_goodness_of_fit_ref 0.968
_refine_ls_matrix_type full
_refine_ls_number_parameters 118
_refine_ls_number_reflns 4575
_refine_ls_number_restraints 0
_refine_ls_restrained_S_all 0.968
_refine_ls_R_factor_all 0.0498
_refine_ls_R_factor_gt 0.0270
_refine_ls_shift/su_max <0.001
_refine_ls_shift/su_mean 0.000
_refine_ls_structure_factor_coef Fsqd
_refine_ls_weighting_details 'calc w = 1/[\s^2^(Fo^2^)+(0.0174P)^2^+3.4250P] where P = (Fo^2^+2Fc^2^)/3'
_refine_ls_weighting_scheme calc
_refine_ls_wR_factor_gt 0.0475
_refine_ls_wR_factor_ref 0.0582
_reflns_number_gt 3176
_reflns_number_total 4575
_reflns_threshold_expression I>2\s(I)
_cod_data_source_file br1356.cif
_cod_data_source_block I
_cod_original_cell_volume 1953.2(5)
_cod_original_sg_symbol_H-M 'P 21/c'
_cod_database_code 2012620
_cod_database_fobs_code 2012620

loop_
_symmetry_equiv_pos_as_xyz
'x, y, z'
'-x, y+1/2, -z+1/2'
'-x, -y, -z'
'x, -y-1/2, z-1/2'

loop_
_atom_site_label
_atom_site_fract_x
_atom_site_fract_y
_atom_site_fract_z
_atom_site_U_iso_or_equiv
_atom_site_adp_type
_atom_site_calc_flag
_atom_site_refinement_flags
_atom_site_occupancy
_atom_site_disorder_assembly
_atom_site_disorder_group
_atom_site_type_symbol
Sn1 0.29271(4) 0.61971(7) 0.24040(4) 0.04424(15) Uani d . 1 . . Sn
Sn2 0.12208(4) 0.60221(6) 0.12012(3) 0.03745(13) Uani d . 1 . . Sn
Sn3 0.18159(4) 0.32550(6) 0.25293(3) 0.03628(13) Uani d . 1 . . Sn
Sn4 0.39013(4) 0.31956(7) 0.20216(3) 0.03980(14) Uani d . 1 . . Sn
Sn5 0.32767(4) 0.61046(6) 0.06830(4) 0.04254(14) Uani d . 1 . . Sn
Sn6 0.07469(3) 0.25753(6) 0.09188(3) 0.03736(13) Uani d . 1 . . Sn
Sn7 0.17431(4) 0.43065(7) -0.03032(3) 0.04244(14) Uani d . 1 . . Sn
Sn8 0.35443(4) 0.26749(6) 0.02620(3) 0.03940(14) Uani d . 1 . . Sn
Sn9 0.25244(4) 0.07640(6) 0.14252(3) 0.03556(13) Uani d . 1 . . Sn
K1 0.07578(12) 0.5710(2) 0.76158(11) 0.0464(5) Uani d . 1 . . K
K2 0.50822(13) 0.4386(2) 0.38471(11) 0.0499(5) Uani d . 1 . . K
K3 0.16211(14) 0.5654(2) 0.44653(12) 0.0557(5) Uani d . 1 . . K
K4 0.61160(13) 0.4697(2) 0.14277(11) 0.0483(5) Uani d . 1 . . K

loop_
_atom_site_aniso_label
_atom_site_aniso_U_11
_atom_site_aniso_U_22
_atom_site_aniso_U_33
_atom_site_aniso_U_12
_atom_site_aniso_U_13
_atom_site_aniso_U_23
Sn1 0.0509(4) 0.0366(3) 0.0445(4) -0.0048(3) 0.0003(3) -0.0147(2)
Sn2 0.0362(3) 0.0318(3) 0.0455(4) 0.0073(2) 0.0100(2) -0.0015(2)
Sn3 0.0416(3) 0.0361(3) 0.0329(3) -0.0011(2) 0.0128(2) -0.0024(2)
Sn4 0.0302(3) 0.0431(3) 0.0442(4) 0.0024(2) -0.0065(2) -0.0066(2)
Sn5 0.0443(3) 0.0337(3) 0.0521(4) -0.0077(2) 0.0176(3) 0.0004(2)
Sn6 0.0281(3) 0.0384(3) 0.0458(3) -0.0065(2) 0.0046(2) -0.0048(2)
Sn7 0.0411(3) 0.0568(4) 0.0295(3) 0.0032(3) 0.0035(2) 0.0034(2)
Sn8 0.0472(3) 0.0373(3) 0.0363(3) 0.0140(2) 0.0176(2) 0.0065(2)
Sn9 0.0339(3) 0.0272(3) 0.0469(3) -0.0016(2) 0.0111(2) -0.0023(2)
K1 0.0444(10) 0.0439(11) 0.0535(12) 0.0068(8) 0.0183(9) -0.0017(8)
K2 0.0536(12) 0.0516(12) 0.0435(12) -0.0201(9) -0.0007(9) 0.0000(8)
K3 0.0570(13) 0.0637(13) 0.0454(12) 0.0131(10) -0.0007(9) 0.0058(9)
K4 0.0565(12) 0.0467(11) 0.0437(11) 0.0016(9) 0.0149(9) 0.0087(8)

loop_
_atom_type_symbol
_atom_type_description
_atom_type_scat_dispersion_real
_atom_type_scat_dispersion_imag
_atom_type_scat_source
K K 0.2009 0.2494 'International Tables Vol C Tables 4.2.6.8 and 6.1.1.4'
Sn Sn -0.6537 1.4246 'International Tables Vol C Tables 4.2.6.8 and 6.1.1.4'

loop_
_geom_angle_atom_site_label_1
_geom_angle_atom_site_label_2
_geom_angle_atom_site_label_3
_geom_angle
_geom_angle_publ_flag
Sn5 Sn1 Sn3 100.75(2) n
Sn5 Sn1 Sn4 69.30(2) n
Sn3 Sn1 Sn4 64.70(2) n
Sn5 Sn1 Sn2 63.67(2) n
Sn3 Sn1 Sn2 66.222(19) n
Sn4 Sn1 Sn2 100.66(2) n
Sn6 Sn2 Sn1 107.96(2) n
Sn6 Sn2 Sn7 58.832(19) n
Sn1 Sn2 Sn7 108.75(2) n
Sn6 Sn2 Sn5 100.53(2) n
Sn1 Sn2 Sn5 57.09(2) n
Sn7 Sn2 Sn5 58.523(18) n
Sn6 Sn2 Sn3 57.232(19) n
Sn1 Sn2 Sn3 56.081(18) n
Sn7 Sn2 Sn3 98.49(2) n
Sn5 Sn2 Sn3 90.40(2) n
Sn1 Sn3 Sn6 109.24(2) n
Sn1 Sn3 Sn9 108.92(2) n
Sn6 Sn3 Sn9 60.114(19) n
Sn1 Sn3 Sn4 57.968(19) n
Sn6 Sn3 Sn4 100.13(2) n
Sn9 Sn3 Sn4 56.747(17) n
Sn1 Sn3 Sn2 57.696(19) n
Sn6 Sn3 Sn2 57.035(19) n
Sn9 Sn3 Sn2 99.58(2) n
Sn4 Sn3 Sn2 91.49(2) n
Sn9 Sn4 Sn8 60.985(18) n
Sn9 Sn4 Sn1 110.28(2) n
Sn8 Sn4 Sn1 107.11(2) n
Sn9 Sn4 Sn3 58.900(18) n
Sn8 Sn4 Sn3 100.53(2) n
Sn1 Sn4 Sn3 57.332(19) n
Sn3 Sn4 Sn5 87.933(19) n
Sn1 Sn5 Sn8 106.73(2) n
Sn1 Sn5 Sn7 111.00(2) n
Sn8 Sn5 Sn7 59.68(2) n
Sn1 Sn5 Sn2 59.240(19) n
Sn8 Sn5 Sn2 100.69(2) n
Sn7 Sn5 Sn2 58.94(2) n
Sn7 Sn6 Sn2 61.118(19) n
Sn7 Sn6 Sn3 106.02(2) n
Sn2 Sn6 Sn3 65.734(18) n
Sn7 Sn6 Sn9 89.49(2) n
Sn2 Sn6 Sn9 105.69(2) n
Sn3 Sn6 Sn9 60.087(18) n
Sn6 Sn7 Sn8 90.92(2) n
Sn6 Sn7 Sn5 104.30(2) n
Sn8 Sn7 Sn5 59.80(2) n
Sn6 Sn7 Sn2 60.05(2) n
Sn8 Sn7 Sn2 103.32(2) n
Sn5 Sn7 Sn2 62.54(2) n
Sn4 Sn8 Sn9 59.482(19) n
Sn4 Sn8 Sn7 107.94(2) n
Sn9 Sn8 Sn7 89.44(2) n
Sn4 Sn8 Sn5 68.97(2) n
Sn9 Sn8 Sn5 106.59(2) n
Sn7 Sn8 Sn5 60.525(19) n
Sn4 Sn9 Sn8 59.53(2) n
Sn4 Sn9 Sn3 64.35(2) n
Sn8 Sn9 Sn3 103.30(2) n
Sn4 Sn9 Sn6 105.36(2) n
Sn8 Sn9 Sn6 89.95(2) n
Sn3 Sn9 Sn6 59.800(19) n

loop_
_geom_bond_atom_site_label_1
_geom_bond_atom_site_label_2
_geom_bond_site_symmetry_2
_geom_bond_distance
_geom_bond_publ_flag
Sn1 Sn5 . 2.9264(9) n
Sn1 Sn3 . 2.9409(8) n
Sn1 Sn4 . 2.9616(9) n
Sn1 Sn2 . 2.9955(9) n
Sn1 K4 2_655 3.6926(19) n
Sn1 K2 . 4.003(2) n
Sn1 K3 . 4.046(2) n
Sn1 K1 4_575 4.0669(19) n
Sn2 Sn6 . 2.9847(9) n
Sn2 Sn7 . 3.0163(8) n
Sn2 Sn5 . 3.1243(9) n
Sn2 Sn3 . 3.2431(8) n
Sn2 K1 4_575 3.6897(19) n
Sn2 K1 3_566 3.8526(19) n
Sn2 K3 4_575 4.065(2) n
Sn3 Sn6 . 2.9913(8) n
Sn3 Sn9 . 3.0000(8) n
Sn3 Sn4 . 3.1584(9) n
Sn3 K1 4_565 3.6473(19) n
Sn3 K1 3_566 3.7514(19) n
Sn3 K3 . 3.801(2) n
Sn4 Sn9 . 2.9299(8) n
Sn4 Sn8 . 2.9314(9) n
Sn4 Sn5 . 3.3480(9) n
Sn4 K2 . 3.4565(19) n
Sn4 K4 . 3.6113(19) n
Sn4 K2 2_645 3.8282(19) n
Sn4 K4 2_645 3.885(2) n
Sn5 Sn8 . 2.9812(9) n
Sn5 Sn7 . 3.0029(9) n
Sn5 K2 2_655 3.640(2) n
Sn5 K4 3_665 3.723(2) n
Sn5 K3 4_575 4.007(2) n
Sn6 Sn7 . 2.9475(8) n
Sn6 Sn9 . 3.0008(8) n
Sn6 K1 3_566 3.6646(18) n
Sn6 K3 2_545 3.735(2) n
Sn6 K3 4_565 3.889(2) n
Sn6 K1 4_565 3.9183(19) n
Sn7 Sn8 . 2.9775(8) n
Sn7 K1 1_554 3.773(2) n
Sn7 K4 3_665 3.8025(19) n
Sn7 K3 4_565 4.165(2) n
Sn8 Sn9 . 2.9742(8) n
Sn8 K2 2_645 3.6061(18) n
Sn8 K4 3_665 3.6146(18) n
Sn8 K2 4_565 3.7604(19) n
Sn8 K3 4_565 4.038(2) n
Sn9 K1 4_565 3.5499(18) n
Sn9 K3 4_565 3.569(2) n
Sn9 K2 2_645 3.6632(19) n
Sn9 K4 2_645 3.977(2) n
K1 Sn9 4_566 3.5499(18) n
K1 Sn3 4_566 3.6472(19) n
K1 Sn6 3_566 3.6647(18) n
K1 Sn2 4_576 3.6897(19) n
K1 Sn3 3_566 3.7515(19) n
K1 Sn7 1_556 3.772(2) n
K1 Sn2 3_566 3.8526(19) n
K1 Sn6 4_566 3.9183(19) n
K1 Sn1 4_576 4.0669(19) n
K2 Sn8 2_655 3.6061(18) n
K2 Sn5 2_645 3.640(2) n
K2 Sn9 2_655 3.6632(19) n
K2 Sn8 4_566 3.7604(19) n
K2 Sn4 2_655 3.8283(19) n
K3 Sn9 4_566 3.569(2) n
K3 Sn6 2 3.735(2) n
K3 Sn6 4_566 3.889(2) n
K3 Sn5 4_576 4.007(2) n
K3 Sn8 4_566 4.038(2) n
K3 Sn2 4_576 4.065(2) n
K3 Sn7 4_566 4.165(2) n
K4 Sn8 3_665 3.6145(18) n
K4 Sn1 2_645 3.6926(19) n
K4 Sn5 3_665 3.723(2) n
K4 Sn7 3_665 3.8025(19) n
K4 Sn4 2_655 3.885(2) n
K4 Sn9 2_655 3.977(2) n
